data_4061394
_journal_name_full Organometallics
_journal_paper_doi 10.1021/om049316w
_journal_year 2005
_chemical_formula_sum 'C54 H66 Cl4 O2 Ti2'
_chemical_formula_weight 984.67
_space_group_IT_number 2
_symmetry_cell_setting triclinic
_symmetry_space_group_name_Hall '-P 1'
_symmetry_space_group_name_H-M 'P -1'
_cell_angle_alpha 107.58(2)
_cell_angle_beta 101.17(3)
_cell_angle_gamma 89.98(3)
_cell_formula_units_Z 2
_cell_length_a 8.782(2)
_cell_length_b 15.600(3)
_cell_length_c 22.705(6)
_cell_measurement_temperature 293(2)
_cell_volume 2903.5(12)
_diffrn_ambient_temperature 293(2)
_exptl_crystal_density_diffrn 1.126
_refine_ls_R_factor_obs 0.1425
_refine_ls_wR_factor_obs 0.3963
_cod_depositor_comments
;
The following automatic conversions were performed:
'_symmetry_cell_setting' value 'Triclinic' changed to 'triclinic'
according to '/home/saulius/struct/CIF-dictionaries/cif_core.dic'
dictionary named 'cif_core.dic' version 2.4.1 from 2010-06-29.

Automatic conversion script
Id: cif_fix_enum 1527 2010-12-29 10:47:43Z saulius 
;
_cod_database_code 4061394

loop_
_symmetry_equiv_pos_as_xyz
'x, y, z'
'-x, -y, -z'

loop_
_atom_site_aniso_label
_atom_site_aniso_U_11
_atom_site_aniso_U_22
_atom_site_aniso_U_33
_atom_site_aniso_U_23
_atom_site_aniso_U_13
_atom_site_aniso_U_12
Ti1 0.0389(13) 0.0270(12) 0.0432(14) 0.0116(10) 0.0062(10) 0.0040(9)
Cl1 0.076(3) 0.059(2) 0.058(2) 0.029(2) 0.020(2) 0.018(2)
Cl2 0.067(2) 0.030(2) 0.054(2) 0.011(2) 0.011(2) 0.016(2)
O1 0.038(5) 0.036(5) 0.054(6) 0.012(4) 0.011(4) 0.006(4)
C1 0.033(7) 0.034(8) 0.068(10) 0.008(7) 0.000(7) 0.007(6)
C2 0.044(8) 0.030(7) 0.073(11) 0.016(7) -0.004(7) 0.000(6)
C3 0.044(8) 0.039(8) 0.084(12) 0.025(8) 0.015(8) 0.004(6)
C4 0.037(8) 0.063(10) 0.063(10) 0.022(8) 0.014(7) 0.014(7)
C5 0.032(7) 0.033(7) 0.071(10) 0.023(7) 0.009(6) 0.014(5)
C6 0.049(9) 0.040(9) 0.104(14) 0.013(9) -0.006(9) -0.005(7)
C7 0.063(11) 0.061(11) 0.130(18) 0.046(12) 0.032(11) 0.005(9)
C8 0.090(13) 0.051(10) 0.071(12) 0.005(9) 0.047(10) 0.021(9)
C9 0.053(9) 0.030(7) 0.083(12) 0.021(7) 0.013(8) 0.009(6)
C10 0.052(8) 0.036(8) 0.056(9) 0.015(7) 0.002(7) 0.015(6)
C11 0.079(11) 0.048(9) 0.070(11) 0.030(8) 0.019(9) 0.029(8)
C12 0.084(12) 0.045(9) 0.066(11) 0.018(8) 0.011(9) 0.022(8)
C13 0.055(9) 0.046(9) 0.067(10) 0.023(8) -0.015(8) 0.010(7)
C14 0.151(19) 0.050(11) 0.054(11) 0.014(8) 0.001(11) 0.053(12)
C15 0.128(17) 0.046(10) 0.050(10) 0.010(8) -0.015(10) 0.032(10)
C16 0.038(7) 0.032(7) 0.057(9) 0.001(6) 0.011(6) -0.004(6)
C17 0.028(7) 0.059(9) 0.067(10) 0.022(8) 0.016(7) 0.007(6)
C18 0.050(9) 0.052(10) 0.100(14) 0.017(10) 0.033(10) 0.000(8)
C19 0.050(9) 0.043(9) 0.114(16) 0.026(10) 0.024(10) -0.010(7)
C20 0.037(9) 0.053(10) 0.112(16) -0.005(11) -0.005(9) -0.007(7)
C21 0.026(7) 0.049(9) 0.066(10) 0.007(8) 0.005(6) 0.003(6)
C22 0.068(10) 0.077(12) 0.045(9) 0.014(8) 0.027(8) 0.016(9)
C23 0.115(17) 0.079(14) 0.068(13) 0.000(11) 0.025(12) 0.028(12)
C24 0.123(19) 0.160(25) 0.126(21) 0.105(20) 0.057(16) 0.047(17)
C25 0.042(8) 0.082(12) 0.059(10) 0.001(9) 0.013(7) -0.004(8)
C26 0.095(15) 0.088(15) 0.087(15) 0.014(12) 0.031(12) 0.020(12)
C27 0.094(17) 0.101(19) 0.136(23) -0.023(17) 0.016(15) -0.016(14)
Ti2 0.0388(13) 0.0276(12) 0.0438(14) 0.0133(10) 0.0124(10) 0.0014(9)
Cl3 0.071(3) 0.057(2) 0.051(2) 0.025(2) 0.004(2) -0.008(2)
Cl4 0.067(2) 0.032(2) 0.055(2) 0.013(2) 0.011(2) -0.010(2)
O2 0.036(5) 0.044(6) 0.052(6) 0.014(4) 0.016(4) 0.006(4)
C31 0.053(9) 0.022(7) 0.077(11) 0.011(7) 0.027(8) 0.000(6)
C32 0.044(8) 0.038(8) 0.071(11) 0.029(7) 0.028(7) 0.011(6)
C33 0.034(7) 0.047(9) 0.083(12) 0.020(8) 0.012(7) 0.000(6)
C34 0.042(8) 0.032(8) 0.081(11) 0.014(7) 0.005(7) -0.011(6)
C35 0.030(6) 0.043(8) 0.054(8) 0.019(7) 0.015(6) -0.002(6)
C36 0.070(11) 0.058(11) 0.106(15) 0.023(10) 0.045(11) 0.010(9)
C37 0.065(11) 0.074(13) 0.131(18) 0.055(13) 0.024(11) 0.034(10)
C38 0.062(10) 0.051(9) 0.057(10) 0.012(8) -0.007(8) -0.001(7)
C39 0.064(9) 0.024(7) 0.066(10) 0.010(7) 0.014(8) -0.010(6)
C40 0.068(10) 0.040(8) 0.047(8) 0.013(7) 0.025(7) -0.007(7)
C41 0.067(10) 0.037(8) 0.074(12) 0.014(8) 0.010(9) -0.017(7)
C42 0.078(11) 0.055(10) 0.061(11) 0.030(9) 0.002(8) -0.018(8)
C43 0.109(14) 0.042(9) 0.058(10) 0.017(8) 0.045(10) -0.010(9)
C44 0.169(21) 0.053(11) 0.049(10) 0.014(8) 0.032(12) -0.047(12)
C45 0.145(19) 0.047(10) 0.061(12) 0.001(9) 0.046(12) -0.034(11)
C46 0.032(7) 0.031(7) 0.067(10) 0.008(7) 0.012(7) -0.004(5)
C47 0.032(7) 0.046(9) 0.071(10) 0.012(8) 0.010(7) -0.003(6)
C48 0.044(9) 0.070(12) 0.086(13) 0.040(11) 0.005(8) -0.002(8)
C49 0.061(11) 0.061(11) 0.111(17) 0.040(12) 0.024(11) 0.029(9)
C50 0.072(12) 0.050(10) 0.095(14) 0.010(10) 0.051(11) 0.012(9)
C51 0.047(9) 0.049(9) 0.064(10) -0.005(8) 0.025(8) -0.005(7)
C52 0.049(9) 0.050(10) 0.095(14) 0.020(9) 0.005(9) -0.011(7)
C53 0.060(11) 0.073(13) 0.124(19) 0.012(13) 0.005(11) -0.010(10)
C54 0.141(21) 0.116(20) 0.080(16) 0.065(15) 0.010(14) -0.001(16)
C55 0.049(9) 0.082(13) 0.051(10) -0.014(9) 0.021(8) -0.003(8)
C56 0.073(14) 0.141(22) 0.094(16) 0.044(16) -0.013(11) -0.021(14)
C57 0.108(18) 0.088(16) 0.098(17) -0.019(14) 0.013(14) 0.006(13)

loop_
_atom_site_label
_atom_site_type_symbol
_atom_site_fract_x
_atom_site_fract_y
_atom_site_fract_z
_atom_site_U_iso_or_equiv
_atom_site_thermal_displace_type
_atom_site_occupancy
_atom_site_calc_flag
_atom_site_refinement_flags
_atom_site_disorder_group
Ti1 Ti 0.7556(3) -0.42373(15) 0.71526(11) 0.0365(6) Uani 1 d . .
Cl1 Cl 0.7028(5) -0.3754(3) 0.6293(2) 0.0606(11) Uani 1 d . .
Cl2 Cl 0.7055(4) -0.2998(2) 0.7909(2) 0.0510(9) Uani 1 d . .
O1 O 0.5929(10) -0.4994(6) 0.7026(4) 0.043(2) Uani 1 d . .
C1 C 0.9622(15) -0.4694(9) 0.7820(7) 0.048(4) Uani 1 d . .
C2 C 1.0198(16) -0.3937(9) 0.7689(8) 0.051(4) Uani 1 d . .
C3 C 1.0208(17) -0.4184(10) 0.7046(9) 0.054(4) Uani 1 d . .
C4 C 0.9546(16) -0.5073(11) 0.6768(8) 0.053(4) Uani 1 d . .
C5 C 0.9191(15) -0.5391(9) 0.7239(7) 0.044(3) Uani 1 d . .
C6 C 1.0963(18) -0.3063(10) 0.8144(9) 0.069(5) Uani 1 d . .
H6A H 1.1124(133) -0.3097(32) 0.8567(11) 0.104 Uiso 1 calc R .
H6B H 1.0308(70) -0.2581(16) 0.8109(43) 0.104 Uiso 1 calc R .
H6C H 1.1947(69) -0.2953(43) 0.8047(38) 0.104 Uiso 1 calc R .
C7 C 1.0902(21) -0.3635(13) 0.6702(11) 0.079(6) Uani 1 d . .
H7A H 1.0291(95) -0.3756(70) 0.6283(23) 0.119 Uiso 1 calc R .
H7B H 1.1949(59) -0.3796(69) 0.6679(59) 0.119 Uiso 1 calc R .
H7C H 1.0907(148) -0.3005(13) 0.6927(36) 0.119 Uiso 1 calc R .
C8 C 0.9331(22) -0.5627(11) 0.6062(8) 0.069(5) Uani 1 d . .
H8A H 0.8418(84) -0.5452(61) 0.5827(12) 0.104 Uiso 1 calc R .
H8B H 0.9216(146) -0.6257(13) 0.6017(10) 0.104 Uiso 1 calc R .
H8C H 1.0224(68) -0.5514(65) 0.5905(17) 0.104 Uiso 1 calc R .
C9 C 0.8537(17) -0.6323(9) 0.7150(8) 0.055(4) Uani 1 d . .
H9A H 0.7995(106) -0.6306(16) 0.7482(29) 0.082 Uiso 1 calc R .
H9B H 0.9369(21) -0.6720(18) 0.7162(51) 0.082 Uiso 1 calc R .
H9C H 0.7829(96) -0.6536(29) 0.6750(23) 0.082 Uiso 1 calc R .
C10 C 0.9609(17) -0.4760(9) 0.8449(7) 0.049(4) Uani 1 d . .
C11 C 1.0217(20) -0.5526(11) 0.8594(8) 0.062(4) Uani 1 d . .
H11 H 1.0523(20) -0.5988(11) 0.8280(8) 0.075 Uiso 1 calc R .
C12 C 1.0364(21) -0.5603(11) 0.9179(8) 0.065(5) Uani 1 d . .
H12 H 1.0785(21) -0.6116(11) 0.9254(8) 0.078 Uiso 1 calc R .
C13 C 0.9926(18) -0.4968(11) 0.9661(8) 0.059(4) Uani 1 d . .
C14 C 0.9252(27) -0.4192(12) 0.9528(9) 0.088(7) Uani 1 d . .
H14 H 0.8886(27) -0.3747(12) 0.9835(9) 0.106 Uiso 1 calc R .
C15 C 0.9165(25) -0.4131(12) 0.8925(8) 0.081(6) Uani 1 d . .
H15 H 0.8771(25) -0.3615(12) 0.8845(8) 0.097 Uiso 1 calc R .
C16 C 0.4912(15) -0.5710(9) 0.6953(7) 0.045(3) Uani 1 d . .
C17 C 0.4512(15) -0.5853(10) 0.7474(8) 0.050(4) Uani 1 d . .
C18 C 0.3435(19) -0.6549(12) 0.7377(10) 0.067(5) Uani 1 d . .
H18 H 0.3175(19) -0.6653(12) 0.7728(10) 0.080 Uiso 1 calc R .
C19 C 0.2754(19) -0.7073(11) 0.6815(11) 0.068(5) Uani 1 d . .
H19 H 0.2010(19) -0.7523(11) 0.6774(11) 0.081 Uiso 1 calc R .
C20 C 0.3161(18) -0.6948(12) 0.6283(11) 0.077(6) Uani 1 d . .
H20 H 0.2708(18) -0.7343(12) 0.5890(11) 0.093 Uiso 1 calc R .
C21 C 0.4254(15) -0.6234(10) 0.6309(7) 0.050(4) Uani 1 d . .
C22 C 0.5210(20) -0.5215(12) 0.8134(7) 0.062(4) Uani 1 d . .
H22 H 0.6252(20) -0.4995(12) 0.8130(7) 0.074 Uiso 1 calc R .
C23 C 0.4221(27) -0.4417(14) 0.8280(10) 0.091(6) Uani 1 d . .
H23A H 0.4210(154) -0.4104(64) 0.7975(46) 0.137 Uiso 1 calc R .
H23B H 0.4645(111) -0.4018(56) 0.8694(32) 0.137 Uiso 1 calc R .
H23C H 0.3179(53) -0.4623(17) 0.8264(75) 0.137 Uiso 1 calc R .
C24 C 0.5345(30) -0.5626(20) 0.8643(12) 0.118(9) Uani 1 d . .
H24A H 0.5797(216) -0.5187(41) 0.9038(17) 0.177 Uiso 1 calc R .
H24B H 0.5994(192) -0.6126(84) 0.8563(49) 0.177 Uiso 1 calc R .
H24C H 0.4331(40) -0.5833(125) 0.8662(64) 0.177 Uiso 1 calc R .
C25 C 0.4675(18) -0.6035(13) 0.5772(8) 0.065(5) Uani 1 d . .
H25 H 0.5678(18) -0.5686(13) 0.5926(8) 0.078 Uiso 1 calc R .
C26 C 0.3508(26) -0.5452(15) 0.5512(10) 0.091(6) Uani 1 d . .
H26A H 0.3753(112) -0.5388(90) 0.5132(42) 0.137 Uiso 1 calc R .
H26B H 0.3555(134) -0.4868(38) 0.5818(31) 0.137 Uiso 1 calc R .
H26C H 0.2479(32) -0.5731(55) 0.5420(71) 0.137 Uiso 1 calc R .
C27 C 0.4890(28) -0.6887(18) 0.5240(13) 0.125(10) Uani 1 d . .
H27A H 0.4225(193) -0.6884(74) 0.4851(23) 0.187 Uiso 1 calc R .
H27B H 0.4623(250) -0.7413(17) 0.5343(49) 0.187 Uiso 1 calc R .
H27C H 0.5954(63) -0.6894(80) 0.5193(74) 0.187 Uiso 1 calc R .
Ti2 Ti 0.9602(3) 0.07623(15) 0.71524(11) 0.0357(6) Uani 1 d . .
Cl3 Cl 0.9256(5) 0.1240(3) 0.6286(2) 0.0590(10) Uani 1 d . .
Cl4 Cl 1.0865(5) 0.2007(2) 0.7912(2) 0.0520(9) Uani 1 d . .
O2 O 1.1080(10) 0.0003(6) 0.7023(4) 0.043(2) Uani 1 d . .
C31 C 0.8217(17) 0.0308(9) 0.7814(8) 0.049(4) Uani 1 d . .
C32 C 0.7458(16) 0.1049(9) 0.7675(8) 0.046(3) Uani 1 d . .
C33 C 0.6840(16) 0.0829(10) 0.7049(9) 0.055(4) Uani 1 d . .
C34 C 0.7214(16) -0.0084(9) 0.6764(8) 0.054(4) Uani 1 d . .
C35 C 0.8036(14) -0.0400(9) 0.7239(7) 0.040(3) Uani 1 d . .
C36 C 0.7204(21) 0.1929(12) 0.8162(10) 0.075(5) Uani 1 d . .
H36A H 0.7783(126) 0.2417(17) 0.8114(42) 0.112 Uiso 1 calc R .
H36B H 0.7551(145) 0.1884(34) 0.8579(10) 0.112 Uiso 1 calc R .
H36C H 0.6117(29) 0.2038(48) 0.8099(41) 0.112 Uiso 1 calc R .
C37 C 0.5827(21) 0.1387(14) 0.6714(11) 0.084(6) Uani 1 d . .
H37A H 0.4766(32) 0.1295(77) 0.6742(61) 0.126 Uiso 1 calc R .
H37B H 0.5911(131) 0.1210(67) 0.6279(18) 0.126 Uiso 1 calc R .
H37C H 0.6159(109) 0.2013(15) 0.6909(43) 0.126 Uiso 1 calc R .
C38 C 0.6716(19) -0.0615(11) 0.6074(7) 0.060(4) Uani 1 d . .
H38A H 0.6871(127) -0.0242(26) 0.5820(8) 0.091 Uiso 1 calc R .
H38B H 0.5635(39) -0.0809(68) 0.5985(14) 0.091 Uiso 1 calc R .
H38C H 0.7324(95) -0.1132(44) 0.5978(14) 0.091 Uiso 1 calc R .
C39 C 0.8619(18) -0.1337(9) 0.7129(8) 0.052(4) Uani 1 d . .
H39A H 0.9020(109) -0.1507(28) 0.6748(26) 0.077 Uiso 1 calc R .
H39B H 0.7777(32) -0.1756(14) 0.7091(49) 0.077 Uiso 1 calc R .
H39C H 0.9429(83) -0.1342(18) 0.7479(23) 0.077 Uiso 1 calc R .
C40 C 0.8845(18) 0.0236(10) 0.8453(7) 0.050(4) Uani 1 d . .
C41 C 0.8368(19) -0.0532(10) 0.8591(8) 0.061(4) Uani 1 d . .
H41 H 0.7745(19) -0.0992(10) 0.8275(8) 0.073 Uiso 1 calc R .
C42 C 0.8819(20) -0.0611(11) 0.9192(8) 0.063(4) Uani 1 d . .
H42 H 0.8483(20) -0.1125(11) 0.9269(8) 0.076 Uiso 1 calc R .
C43 C 0.9732(23) 0.0035(11) 0.9670(8) 0.065(5) Uani 1 d . .
C44 C 1.0257(29) 0.0805(12) 0.9529(8) 0.090(7) Uani 1 d . .
H44 H 1.0921(29) 0.1251(12) 0.9839(8) 0.107 Uiso 1 calc R .
C45 C 0.9774(27) 0.0885(12) 0.8932(9) 0.085(7) Uani 1 d . .
H45 H 1.0095(27) 0.1401(12) 0.8854(9) 0.101 Uiso 1 calc R .
C46 C 1.2046(15) -0.0706(9) 0.6936(7) 0.045(3) Uani 1 d . .
C47 C 1.2956(15) -0.0843(10) 0.7475(8) 0.051(4) Uani 1 d . .
C48 C 1.3943(18) -0.1572(12) 0.7381(10) 0.064(5) Uani 1 d . .
H48 H 1.4532(18) -0.1706(12) 0.7725(10) 0.077 Uiso 1 calc R .
C49 C 1.4023(21) -0.2070(13) 0.6788(11) 0.074(5) Uani 1 d . .
H49 H 1.4737(21) -0.2513(13) 0.6733(11) 0.089 Uiso 1 calc R .
C50 C 1.3121(21) -0.1950(11) 0.6279(10) 0.071(5) Uani 1 d . .
H50 H 1.3174(21) -0.2345(11) 0.5885(10) 0.085 Uiso 1 calc R .
C51 C 1.2051(17) -0.1228(11) 0.6310(8) 0.057(4) Uani 1 d . .
C52 C 1.2942(19) -0.0213(11) 0.8149(9) 0.067(5) Uani 1 d . .
H52 H 1.1892(19) -0.0002(11) 0.8157(9) 0.080 Uiso 1 calc R .
C53 C 1.4051(22) 0.0595(14) 0.8282(12) 0.092(7) Uani 1 d . .
H53A H 1.4085(145) 0.0984(56) 0.8703(28) 0.138 Uiso 1 calc R .
H53B H 1.3699(105) 0.0917(63) 0.7986(48) 0.138 Uiso 1 calc R .
H53C H 1.5071(46) 0.0397(16) 0.8242(77) 0.138 Uiso 1 calc R .
C54 C 1.3362(30) -0.0659(18) 0.8646(11) 0.106(8) Uani 1 d . .
H54A H 1.2641(127) -0.1165(73) 0.8560(47) 0.159 Uiso 1 calc R .
H54B H 1.3321(205) -0.0238(38) 0.9050(15) 0.159 Uiso 1 calc R .
H54C H 1.4395(84) -0.0862(109) 0.8650(58) 0.159 Uiso 1 calc R .
C55 C 1.1101(19) -0.1067(13) 0.5782(8) 0.067(5) Uani 1 d . .
H55 H 1.0249(19) -0.0721(13) 0.5936(8) 0.081 Uiso 1 calc R .
C56 C 1.2021(25) -0.0439(19) 0.5509(11) 0.105(8) Uani 1 d . .
H56A H 1.2223(189) 0.0153(38) 0.5809(39) 0.158 Uiso 1 calc R .
H56B H 1.1404(95) -0.0401(104) 0.5121(46) 0.158 Uiso 1 calc R .
H56C H 1.2988(101) -0.0692(67) 0.5434(82) 0.158 Uiso 1 calc R .
C57 C 1.0339(28) -0.1886(16) 0.5227(11) 0.110(8) Uani 1 d . .
H57A H 1.0325(200) -0.1762(51) 0.4837(12) 0.165 Uiso 1 calc R .
H57B H 0.9293(80) -0.2002(81) 0.5263(51) 0.165 Uiso 1 calc R .
H57C H 1.0924(131) -0.2403(32) 0.5235(53) 0.165 Uiso 1 calc R .

loop_
_geom_bond_atom_site_label_1
_geom_bond_atom_site_label_2
_geom_bond_distance
_geom_bond_site_symmetry_2
_geom_bond_publ_flag
Ti1 O1 1.777(9) . ?
Ti1 Cl1 2.265(5) . ?
Ti1 Cl2 2.274(4) . ?
Ti1 C5 2.332(12) . ?
Ti1 C4 2.327(14) . ?
Ti1 C1 2.383(14) . ?
Ti1 C2 2.376(14) . ?
Ti1 C3 2.391(15) . ?
O1 C16 1.38(2) . ?
C1 C5 1.42(2) . ?
C1 C2 1.42(2) . ?
C1 C10 1.47(2) . ?
C2 C3 1.39(2) . ?
C2 C6 1.50(2) . ?
C3 C4 1.41(2) . ?
C3 C7 1.52(2) . ?
C4 C5 1.39(2) . ?
C4 C8 1.55(2) . ?
C5 C9 1.50(2) . ?
C10 C15 1.34(2) . ?
C10 C11 1.41(2) . ?
C11 C12 1.35(2) . ?
C12 C13 1.36(2) . ?
C13 C14 1.43(2) . ?
C13 C13 1.55(3) 2_747 ?
C14 C15 1.39(3) . ?
C16 C17 1.37(2) . ?
C16 C21 1.45(2) . ?
C17 C18 1.38(2) . ?
C17 C22 1.54(2) . ?
C18 C19 1.31(3) . ?
C19 C20 1.39(3) . ?
C20 C21 1.45(2) . ?
C21 C25 1.46(2) . ?
C22 C24 1.47(3) . ?
C22 C23 1.51(2) . ?
C25 C27 1.54(3) . ?
C25 C26 1.52(3) . ?
Ti2 O2 1.764(9) . ?
Ti2 Cl3 2.274(4) . ?
Ti2 Cl4 2.282(4) . ?
Ti2 C34 2.346(14) . ?
Ti2 C35 2.353(13) . ?
Ti2 C31 2.364(15) . ?
Ti2 C32 2.386(13) . ?
Ti2 C33 2.396(14) . ?
O2 C46 1.38(2) . ?
C31 C35 1.41(2) . ?
C31 C32 1.42(2) . ?
C31 C40 1.49(2) . ?
C32 C33 1.36(2) . ?
C32 C36 1.53(2) . ?
C33 C34 1.44(2) . ?
C33 C37 1.50(2) . ?
C34 C35 1.40(2) . ?
C34 C38 1.51(2) . ?
C35 C39 1.51(2) . ?
C40 C45 1.37(2) . ?
C40 C41 1.41(2) . ?
C41 C42 1.39(2) . ?
C42 C43 1.36(2) . ?
C43 C44 1.43(2) . ?
C43 C43 1.52(3) 2_757 ?
C44 C45 1.38(3) . ?
C46 C47 1.40(2) . ?
C46 C51 1.41(2) . ?
C47 C48 1.42(2) . ?
C47 C52 1.55(2) . ?
C48 C49 1.35(3) . ?
C49 C50 1.33(3) . ?
C50 C51 1.46(2) . ?
C51 C55 1.41(3) . ?
C52 C54 1.49(3) . ?
C52 C53 1.51(2) . ?
C55 C57 1.54(3) . ?
C55 C56 1.60(3) . ?
